data_4122672
loop_
_publ_author_name
'Zhao, Huaiqing'
'Sheng, Shen'
'Hong, Yunhan'
'Zeng, Huaqiang'

_publ_section_title
;
 Proton Gradient-Induced Water Transport Mediated by Water Wires Inside
 Narrow Aquapores of Aquafoldamer Molecules.
;
_journal_issue 40
_journal_name_full 'Journal of the American Chemical Society'
_journal_page_first 14270
_journal_paper_doi 10.1021/ja5077537
_journal_volume 136
_journal_year 2014
_chemical_formula_sum 'C45 H38 N12 O11'
_chemical_formula_weight 922.87
_chemical_name_systematic
; 
 ? 
;
_space_group_IT_number 2
_symmetry_cell_setting triclinic
_symmetry_space_group_name_Hall '-P 1'
_symmetry_space_group_name_H-M 'P -1'
_atom_sites_solution_hydrogens geom
_atom_sites_solution_primary direct
_atom_sites_solution_secondary difmap
_audit_creation_method SHELXL-97
_cell_angle_alpha 89.787(2)
_cell_angle_beta 83.161(2)
_cell_angle_gamma 73.910(3)
_cell_formula_units_Z 2
_cell_length_a 8.6328(9)
_cell_length_b 8.7993(9)
_cell_length_c 28.664(3)
_cell_measurement_reflns_used 824
_cell_measurement_temperature 100(2)
_cell_measurement_theta_max 27.49
_cell_measurement_theta_min 2.41
_cell_volume 2076.2(4)
_computing_cell_refinement 'Bruker SMART'
_computing_data_collection 'Bruker SMART'
_computing_data_reduction 'Bruker SAINT'
_computing_molecular_graphics 'Bruker SHELXTL'
_computing_publication_material 'Bruker SHELXTL'
_computing_structure_refinement 'SHELXL-97 (Sheldrick, 1997)'
_computing_structure_solution 'SHELXS-97 (Sheldrick, 1990)'
_diffrn_ambient_temperature 100(2)
_diffrn_measured_fraction_theta_full 1.000
_diffrn_measured_fraction_theta_max 1.000
_diffrn_measurement_device_type 'CCD area detector'
_diffrn_measurement_method 'phi and omega scans'
_diffrn_radiation_monochromator graphite
_diffrn_radiation_source 'fine-focus sealed tube'
_diffrn_radiation_type MoK\a
_diffrn_radiation_wavelength 0.71073
_diffrn_reflns_av_R_equivalents 0.0770
_diffrn_reflns_av_sigmaI/netI 0.0826
_diffrn_reflns_limit_h_max 10
_diffrn_reflns_limit_h_min -10
_diffrn_reflns_limit_k_max 10
_diffrn_reflns_limit_k_min -10
_diffrn_reflns_limit_l_max 34
_diffrn_reflns_limit_l_min -34
_diffrn_reflns_number 22616
_diffrn_reflns_theta_full 25.00
_diffrn_reflns_theta_max 25.00
_diffrn_reflns_theta_min 2.15
_exptl_absorpt_coefficient_mu 0.109
_exptl_absorpt_correction_T_max 0.7456
_exptl_absorpt_correction_T_min 0.5491
_exptl_absorpt_correction_type multi-scan
_exptl_absorpt_process_details 'Sadabs, (Sheldrick 2008)'
_exptl_crystal_colour Colourless
_exptl_crystal_density_diffrn 1.476
_exptl_crystal_density_meas ?
_exptl_crystal_density_method 'not measured'
_exptl_crystal_description Block
_exptl_crystal_F_000 960
_exptl_crystal_size_max 0.46
_exptl_crystal_size_mid 0.12
_exptl_crystal_size_min 0.12
_refine_diff_density_max 0.268
_refine_diff_density_min -0.315
_refine_diff_density_rms 0.061
_refine_ls_extinction_method none
_refine_ls_goodness_of_fit_ref 1.156
_refine_ls_hydrogen_treatment mixed
_refine_ls_matrix_type full
_refine_ls_number_parameters 644
_refine_ls_number_reflns 7343
_refine_ls_number_restraints 10
_refine_ls_restrained_S_all 1.155
_refine_ls_R_factor_all 0.1051
_refine_ls_R_factor_gt 0.0751
_refine_ls_shift/su_max 0.001
_refine_ls_shift/su_mean 0.000
_refine_ls_structure_factor_coef Fsqd
_refine_ls_weighting_details 'calc w=1/[\s^2^(Fo^2^)+(0.0483P)^2^+1.3096P] where P=(Fo^2^+2Fc^2^)/3'
_refine_ls_weighting_scheme calc
_refine_ls_wR_factor_gt 0.1436
_refine_ls_wR_factor_ref 0.1539
_reflns_number_gt 5569
_reflns_number_total 7343
_reflns_threshold_expression >2sigma(I)
_cod_data_source_file ja5077537_si_003.cif
_cod_data_source_block 2
_cod_depositor_comments
;
The following automatic conversions were performed:

'_symmetry_cell_setting' value 'Triclinic' changed to 'triclinic'
according to
/home/saulius/struct/COD-crude-data--automatic-downloads/rss-feeds/ACS/lib/dictionaries/cif_core.dic
dictionary named 'cif_core.dic' version 2.4.2 from
2011-04-26.

'_exptl_absorpt_correction_type' value 'Multi-scan'
changed to 'multi-scan' according to
/home/saulius/struct/COD-crude-data--automatic-downloads/rss-feeds/ACS/lib/dictionaries/cif_core.dic
dictionary named 'cif_core.dic' version 2.4.2 from 2011-04-26.

Automatic conversion script
Id: cif_fix_values 2281 2013-09-26 08:29:07Z andrius 

 Adding full bibliography for 4122672--4122675.cif.

The following automatic conversions were performed:

'_exptl_crystal_density_meas' value 'Not Measured' was changed to '?'
- the value is perceived as not measured.

Automatic conversion script
Id: cif_fix_values 3008 2015-01-20 13:52:24Z robertas 
;
_cod_original_cell_volume 2076.3(4)
_cod_original_sg_symbol_H-M P-1
_cod_database_code 4122672

loop_
_symmetry_equiv_pos_as_xyz
'x, y, z'
'-x, -y, -z'

loop_
_atom_site_label
_atom_site_type_symbol
_atom_site_fract_x
_atom_site_fract_y
_atom_site_fract_z
_atom_site_U_iso_or_equiv
_atom_site_adp_type
_atom_site_occupancy
_atom_site_symmetry_multiplicity
_atom_site_calc_flag
_atom_site_refinement_flags
O1 O 0.6153(3) 0.6443(3) 0.60506(8) 0.0217(6) Uani 1 1 d .
O2 O 0.4474(3) 0.5095(3) 0.58193(9) 0.0268(6) Uani 1 1 d .
O3 O 0.2844(3) 0.2397(3) 0.82671(8) 0.0204(6) Uani 1 1 d .
O4 O 0.6663(3) 0.7724(3) 0.94955(8) 0.0267(6) Uani 1 1 d .
O5 O 0.8438(3) 1.2339(3) 0.73510(9) 0.0325(7) Uani 1 1 d .
O6 O 0.2975(3) 0.9485(3) 0.58917(8) 0.0266(6) Uani 1 1 d .
O7 O -0.1419(3) 0.6088(3) 0.78786(8) 0.0231(6) Uani 1 1 d .
O8 O 0.1825(3) 0.8073(3) 0.99905(8) 0.0294(6) Uani 1 1 d .
O9 O 0.2309(3) 0.9357(3) 0.93373(8) 0.0258(6) Uani 1 1 d .
N1 N 0.4669(3) 0.5495(3) 0.65956(10) 0.0188(7) Uani 1 1 d D
H1N H 0.525(4) 0.585(4) 0.6776(11) 0.023 Uiso 1 1 d D
N2 N 0.3904(3) 0.4343(3) 0.72563(10) 0.0163(6) Uani 1 1 d .
N3 N 0.4217(3) 0.4289(3) 0.81454(10) 0.0158(6) Uani 1 1 d D
H3N H 0.448(4) 0.490(3) 0.7927(9) 0.019 Uiso 1 1 d D
N4 N 0.5196(3) 0.5732(3) 0.86438(9) 0.0151(6) Uani 1 1 d .
N5 N 0.6275(3) 0.8275(3) 0.87280(10) 0.0180(7) Uani 1 1 d D
H5N H 0.586(4) 0.787(4) 0.8504(10) 0.022 Uiso 1 1 d D
N6 N 0.6957(3) 0.9943(3) 0.81886(10) 0.0184(7) Uani 1 1 d .
N7 N 0.6657(3) 1.0853(3) 0.73204(10) 0.0185(7) Uani 1 1 d D
H7N H 0.617(4) 1.029(4) 0.7509(10) 0.022 Uiso 1 1 d D
N8 N 0.5180(3) 1.0282(3) 0.67778(9) 0.0165(6) Uani 1 1 d .
N9 N 0.2690(4) 0.9181(3) 0.66896(10) 0.0182(7) Uani 1 1 d D
H9N H 0.320(4) 0.929(4) 0.6934(9) 0.022 Uiso 1 1 d D
N10 N 0.1121(3) 0.8022(3) 0.71916(10) 0.0170(6) Uani 1 1 d .
N11 N 0.0634(3) 0.7041(3) 0.80706(10) 0.0160(6) Uani 1 1 d D
H11N H 0.123(4) 0.769(3) 0.7990(12) 0.019 Uiso 1 1 d D
N12 N 0.1269(3) 0.7487(3) 0.88055(9) 0.0162(6) Uani 1 1 d .
C1 C 0.8046(4) 0.4870(4) 0.54145(12) 0.0211(8) Uani 1 1 d .
C2 C 0.7831(6) 0.3980(5) 0.50439(13) 0.0361(11) Uani 1 1 d .
H2 H 0.6928 0.4364 0.4874 0.043 Uiso 1 1 calc R
C3 C 0.8936(7) 0.2526(5) 0.49215(14) 0.0450(13) Uani 1 1 d .
H3 H 0.8782 0.1915 0.4668 0.054 Uiso 1 1 calc R
C4 C 1.0254(6) 0.1955(5) 0.51625(16) 0.0430(12) Uani 1 1 d .
H4 H 1.1006 0.0957 0.5074 0.052 Uiso 1 1 calc R
C5 C 1.0481(5) 0.2834(4) 0.55311(15) 0.0319(10) Uani 1 1 d .
H5 H 1.1387 0.2446 0.5699 0.038 Uiso 1 1 calc R
C6 C 0.9378(4) 0.4285(4) 0.56550(13) 0.0262(9) Uani 1 1 d .
H6 H 0.9537 0.4891 0.5909 0.031 Uiso 1 1 calc R
C7 C 0.6841(4) 0.6428(4) 0.55611(12) 0.0251(9) Uani 1 1 d .
H7A H 0.7383 0.7282 0.5517 0.030 Uiso 1 1 calc R
H7B H 0.5957 0.6638 0.5359 0.030 Uiso 1 1 calc R
C8 C 0.5039(4) 0.5620(4) 0.61234(12) 0.0189(8) Uani 1 1 d .
C9 C 0.3671(4) 0.4619(4) 0.68131(12) 0.0162(7) Uani 1 1 d .
C10 C 0.2530(4) 0.4104(4) 0.65961(12) 0.0178(8) Uani 1 1 d .
H10 H 0.2387 0.4314 0.6276 0.021 Uiso 1 1 calc R
C11 C 0.1623(4) 0.3280(4) 0.68639(12) 0.0209(8) Uani 1 1 d .
H11 H 0.0824 0.2927 0.6730 0.025 Uiso 1 1 calc R
C12 C 0.1868(4) 0.2962(4) 0.73280(12) 0.0187(8) Uani 1 1 d .
H12 H 0.1270 0.2372 0.7514 0.022 Uiso 1 1 calc R
C13 C 0.3016(4) 0.3538(4) 0.75082(12) 0.0151(7) Uani 1 1 d .
C14 C 0.3349(4) 0.3322(4) 0.80086(12) 0.0170(8) Uani 1 1 d .
C15 C 0.4673(4) 0.4454(4) 0.85909(12) 0.0169(8) Uani 1 1 d .
C16 C 0.4635(4) 0.3362(4) 0.89429(12) 0.0207(8) Uani 1 1 d .
H16 H 0.4248 0.2471 0.8894 0.025 Uiso 1 1 calc R
C17 C 0.5168(4) 0.3601(4) 0.93604(12) 0.0210(8) Uani 1 1 d .
H17 H 0.5162 0.2873 0.9606 0.025 Uiso 1 1 calc R
C18 C 0.5716(4) 0.4921(4) 0.94217(12) 0.0217(8) Uani 1 1 d .
H18 H 0.6102 0.5105 0.9707 0.026 Uiso 1 1 calc R
C19 C 0.5690(4) 0.5955(4) 0.90601(12) 0.0168(8) Uani 1 1 d .
C20 C 0.6256(4) 0.7407(4) 0.91191(12) 0.0177(8) Uani 1 1 d .
C21 C 0.7026(4) 0.9475(4) 0.86289(12) 0.0178(8) Uani 1 1 d .
C22 C 0.7842(4) 1.0074(4) 0.89440(13) 0.0213(8) Uani 1 1 d .
H22 H 0.7848 0.9737 0.9259 0.026 Uiso 1 1 calc R
C23 C 0.8638(4) 1.1169(4) 0.87844(14) 0.0268(9) Uani 1 1 d .
H23 H 0.9210 1.1592 0.8990 0.032 Uiso 1 1 calc R
C24 C 0.8606(4) 1.1655(4) 0.83260(13) 0.0246(9) Uani 1 1 d .
H24 H 0.9163 1.2396 0.8209 0.030 Uiso 1 1 calc R
C25 C 0.7737(4) 1.1024(4) 0.80434(12) 0.0186(8) Uani 1 1 d .
C26 C 0.7663(4) 1.1483(4) 0.75370(13) 0.0219(8) Uani 1 1 d .
C27 C 0.6334(4) 1.0950(4) 0.68548(12) 0.0182(8) Uani 1 1 d .
C28 C 0.7142(4) 1.1640(4) 0.65006(13) 0.0238(9) Uani 1 1 d .
H28 H 0.7941 1.2137 0.6568 0.029 Uiso 1 1 calc R
C29 C 0.6746(4) 1.1579(4) 0.60507(13) 0.0264(9) Uani 1 1 d .
H29 H 0.7290 1.2019 0.5800 0.032 Uiso 1 1 calc R
C30 C 0.5553(5) 1.0877(4) 0.59638(13) 0.0249(9) Uani 1 1 d .
H30 H 0.5275 1.0810 0.5655 0.030 Uiso 1 1 calc R
C31 C 0.4784(4) 1.0279(4) 0.63390(12) 0.0193(8) Uani 1 1 d .
C32 C 0.3414(4) 0.9595(4) 0.62755(12) 0.0194(8) Uani 1 1 d .
C33 C 0.1387(4) 0.8522(4) 0.67594(12) 0.0183(8) Uani 1 1 d .
C34 C 0.0432(4) 0.8416(4) 0.64045(12) 0.0219(8) Uani 1 1 d .
H34 H 0.0626 0.8820 0.6102 0.026 Uiso 1 1 calc R
C35 C -0.0798(4) 0.7705(4) 0.65097(13) 0.0251(9) Uani 1 1 d .
H35 H -0.1466 0.7607 0.6278 0.030 Uiso 1 1 calc R
C36 C -0.1056(4) 0.7137(4) 0.69516(12) 0.0216(8) Uani 1 1 d .
H36 H -0.1881 0.6620 0.7027 0.026 Uiso 1 1 calc R
C37 C -0.0092(4) 0.7335(4) 0.72822(12) 0.0177(8) Uani 1 1 d .
C38 C -0.0371(4) 0.6756(4) 0.77677(12) 0.0168(8) Uani 1 1 d .
C39 C 0.0635(4) 0.6624(4) 0.85449(12) 0.0163(8) Uani 1 1 d .
C40 C 0.0043(4) 0.5370(4) 0.87180(12) 0.0203(8) Uani 1 1 d .
H40 H -0.0407 0.4781 0.8522 0.024 Uiso 1 1 calc R
C41 C 0.0143(4) 0.5031(4) 0.91857(13) 0.0241(9) Uani 1 1 d .
H41 H -0.0226 0.4180 0.9316 0.029 Uiso 1 1 calc R
C42 C 0.0784(4) 0.5931(4) 0.94667(13) 0.0226(8) Uani 1 1 d .
H42 H 0.0862 0.5709 0.9789 0.027 Uiso 1 1 calc R
C43 C 0.1298(4) 0.7149(4) 0.92632(12) 0.0179(8) Uani 1 1 d .
C44 C 0.1856(4) 0.8206(4) 0.95722(12) 0.0207(8) Uani 1 1 d .
C45 C 0.2727(5) 1.0490(5) 0.96253(13) 0.0337(10) Uani 1 1 d .
H45A H 0.1867 1.0863 0.9888 0.051 Uiso 1 1 calc R
H45B H 0.2845 1.1389 0.9436 0.051 Uiso 1 1 calc R
H45C H 0.3754 0.9987 0.9748 0.051 Uiso 1 1 calc R
O1W O 0.3030(3) 0.9122(3) 0.81469(9) 0.0239(6) Uani 1 1 d D
H1A H 0.253(4) 0.890(4) 0.8403(9) 0.029 Uiso 1 1 d D
H1B H 0.300(5) 1.008(2) 0.8161(13) 0.029 Uiso 1 1 d D
O2W O 0.5400(3) 0.6931(3) 0.75304(9) 0.0278(6) Uani 1 1 d D
H2A H 0.471(4) 0.758(4) 0.7729(11) 0.033 Uiso 1 1 d D
H2B H 0.623(3) 0.666(5) 0.7674(12) 0.033 Uiso 1 1 d D

loop_
_atom_site_aniso_label
_atom_site_aniso_U_11
_atom_site_aniso_U_22
_atom_site_aniso_U_33
_atom_site_aniso_U_23
_atom_site_aniso_U_13
_atom_site_aniso_U_12
O1 0.0217(14) 0.0249(14) 0.0211(13) 0.0075(11) -0.0048(11) -0.0103(11)
O2 0.0280(15) 0.0369(16) 0.0214(14) 0.0089(12) -0.0092(12) -0.0160(13)
O3 0.0256(14) 0.0182(13) 0.0200(13) 0.0004(11) -0.0004(11) -0.0114(11)
O4 0.0366(16) 0.0305(15) 0.0177(14) -0.0003(11) -0.0104(12) -0.0141(13)
O5 0.0310(16) 0.0353(16) 0.0389(16) 0.0028(13) -0.0010(13) -0.0234(13)
O6 0.0311(15) 0.0311(15) 0.0184(14) 0.0027(11) -0.0081(12) -0.0080(12)
O7 0.0185(13) 0.0286(14) 0.0259(14) -0.0015(11) -0.0046(11) -0.0118(12)
O8 0.0422(17) 0.0344(16) 0.0173(15) 0.0047(12) -0.0115(12) -0.0171(13)
O9 0.0370(16) 0.0311(15) 0.0185(13) -0.0006(11) -0.0060(11) -0.0234(13)
N1 0.0169(16) 0.0240(16) 0.0203(17) 0.0036(13) -0.0068(13) -0.0120(13)
N2 0.0165(15) 0.0145(15) 0.0189(16) 0.0003(12) -0.0046(12) -0.0054(12)
N3 0.0194(16) 0.0146(15) 0.0140(15) 0.0010(12) -0.0009(12) -0.0064(13)
N4 0.0135(15) 0.0161(15) 0.0147(15) 0.0021(12) -0.0023(12) -0.0024(12)
N5 0.0208(17) 0.0216(16) 0.0162(16) -0.0023(13) -0.0080(13) -0.0114(13)
N6 0.0121(15) 0.0162(15) 0.0272(17) -0.0044(13) -0.0034(13) -0.0037(12)
N7 0.0186(16) 0.0180(16) 0.0226(17) 0.0062(13) -0.0017(13) -0.0117(13)
N8 0.0195(16) 0.0117(14) 0.0177(16) 0.0023(12) 0.0000(13) -0.0042(12)
N9 0.0259(17) 0.0172(15) 0.0151(16) 0.0009(13) -0.0083(13) -0.0095(13)
N10 0.0174(16) 0.0122(14) 0.0203(16) -0.0023(12) -0.0049(12) -0.0011(12)
N11 0.0164(16) 0.0184(16) 0.0162(15) -0.0006(13) -0.0028(12) -0.0094(13)
N12 0.0129(15) 0.0175(15) 0.0177(15) 0.0004(12) -0.0010(12) -0.0037(12)
C1 0.024(2) 0.027(2) 0.0183(19) 0.0042(16) -0.0044(16) -0.0157(17)
C2 0.058(3) 0.049(3) 0.014(2) 0.0090(19) -0.0058(19) -0.035(2)
C3 0.087(4) 0.038(3) 0.019(2) -0.009(2) 0.010(2) -0.038(3)
C4 0.059(3) 0.028(2) 0.042(3) -0.006(2) 0.024(2) -0.024(2)
C5 0.032(2) 0.023(2) 0.043(3) 0.0057(19) 0.0008(19) -0.0130(18)
C6 0.025(2) 0.025(2) 0.030(2) -0.0046(17) -0.0012(18) -0.0105(18)
C7 0.028(2) 0.031(2) 0.021(2) 0.0139(17) -0.0064(17) -0.0139(18)
C8 0.0148(19) 0.0194(19) 0.023(2) 0.0080(16) -0.0085(16) -0.0033(15)
C9 0.0152(18) 0.0131(17) 0.0189(19) -0.0004(14) -0.0016(15) -0.0019(14)
C10 0.0148(18) 0.0196(18) 0.0162(18) -0.0017(15) -0.0037(15) 0.0004(15)
C11 0.0159(19) 0.0231(19) 0.025(2) -0.0020(16) -0.0048(16) -0.0072(16)
C12 0.0153(18) 0.0179(18) 0.023(2) -0.0054(15) 0.0024(15) -0.0071(15)
C13 0.0132(18) 0.0093(16) 0.0207(19) -0.0014(14) 0.0020(14) -0.0015(14)
C14 0.0161(18) 0.0128(17) 0.0198(19) -0.0023(15) 0.0024(15) -0.0021(15)
C15 0.0142(18) 0.0163(18) 0.0174(18) -0.0015(15) 0.0014(14) -0.0011(15)
C16 0.024(2) 0.0155(18) 0.022(2) 0.0008(15) -0.0029(16) -0.0046(16)
C17 0.027(2) 0.0170(18) 0.0170(19) 0.0035(15) -0.0028(16) -0.0035(16)
C18 0.020(2) 0.028(2) 0.0150(19) -0.0022(16) -0.0029(15) -0.0031(16)
C19 0.0111(17) 0.0195(18) 0.0177(19) -0.0013(15) -0.0015(14) -0.0009(15)
C20 0.0135(18) 0.025(2) 0.0142(18) -0.0040(15) -0.0037(15) -0.0029(15)
C21 0.0116(18) 0.0176(18) 0.0207(19) -0.0054(15) -0.0039(15) 0.0025(15)
C22 0.0165(19) 0.0203(19) 0.026(2) -0.0084(16) -0.0065(16) -0.0010(16)
C23 0.019(2) 0.025(2) 0.038(2) -0.0133(18) -0.0108(18) -0.0045(17)
C24 0.0157(19) 0.022(2) 0.036(2) -0.0059(17) 0.0016(17) -0.0058(16)
C25 0.0105(17) 0.0156(18) 0.028(2) -0.0037(16) 0.0004(15) -0.0016(15)
C26 0.0149(19) 0.0163(18) 0.033(2) -0.0005(16) 0.0036(16) -0.0054(16)
C27 0.0160(18) 0.0108(17) 0.025(2) -0.0013(15) 0.0005(15) 0.0006(15)
C28 0.025(2) 0.0192(19) 0.029(2) 0.0030(17) -0.0014(17) -0.0100(17)
C29 0.030(2) 0.020(2) 0.026(2) 0.0077(17) 0.0088(17) -0.0060(17)
C30 0.034(2) 0.0182(19) 0.020(2) 0.0039(16) -0.0012(17) -0.0042(17)
C31 0.0204(19) 0.0140(18) 0.0194(19) 0.0002(15) -0.0012(15) 0.0016(15)
C32 0.026(2) 0.0127(18) 0.0158(19) 0.0025(15) -0.0056(16) 0.0015(15)
C33 0.0185(19) 0.0155(18) 0.0191(19) -0.0020(15) -0.0036(15) -0.0012(15)
C34 0.023(2) 0.022(2) 0.0180(19) -0.0005(16) -0.0061(16) -0.0007(16)
C35 0.023(2) 0.029(2) 0.023(2) -0.0056(17) -0.0063(17) -0.0065(17)
C36 0.0157(19) 0.0211(19) 0.027(2) -0.0071(16) -0.0024(16) -0.0032(16)
C37 0.0146(18) 0.0140(18) 0.024(2) -0.0047(15) -0.0029(15) -0.0027(15)
C38 0.0150(18) 0.0115(17) 0.0209(19) -0.0078(15) -0.0001(15) 0.0003(15)
C39 0.0116(17) 0.0153(18) 0.0208(19) -0.0013(15) -0.0001(15) -0.0025(14)
C40 0.0198(19) 0.0164(18) 0.025(2) -0.0008(16) -0.0036(16) -0.0048(15)
C41 0.027(2) 0.0200(19) 0.027(2) 0.0066(16) -0.0010(17) -0.0097(17)
C42 0.023(2) 0.026(2) 0.0200(19) 0.0039(16) -0.0046(16) -0.0077(17)
C43 0.0138(18) 0.0195(19) 0.0182(19) 0.0013(15) -0.0008(15) -0.0017(15)
C44 0.0168(19) 0.022(2) 0.022(2) 0.0014(16) -0.0020(15) -0.0034(16)
C45 0.047(3) 0.036(2) 0.028(2) -0.0049(19) -0.006(2) -0.025(2)
O1W 0.0302(15) 0.0174(13) 0.0255(15) 0.0006(12) 0.0007(12) -0.0108(12)
O2W 0.0226(15) 0.0376(17) 0.0243(15) -0.0050(12) -0.0062(12) -0.0090(13)

loop_
_atom_type_symbol
_atom_type_description
_atom_type_scat_dispersion_real
_atom_type_scat_dispersion_imag
_atom_type_scat_source
C C 0.0033 0.0016 'International Tables Vol C Tables 4.2.6.8 and 6.1.1.4'
H H 0.0000 0.0000 'International Tables Vol C Tables 4.2.6.8 and 6.1.1.4'
N N 0.0061 0.0033 'International Tables Vol C Tables 4.2.6.8 and 6.1.1.4'
O O 0.0106 0.0060 'International Tables Vol C Tables 4.2.6.8 and 6.1.1.4'

loop_
_geom_angle_atom_site_label_1
_geom_angle_atom_site_label_2
_geom_angle_atom_site_label_3
_geom_angle
C8 O1 C7 113.7(3)
C44 O9 C45 115.0(3)
C8 N1 C9 126.3(3)
C9 N2 C13 118.7(3)
C14 N3 C15 128.1(3)
C15 N4 C19 117.4(3)
C20 N5 C21 128.8(3)
C21 N6 C25 117.8(3)
C26 N7 C27 129.6(3)
C27 N8 C31 118.0(3)
C32 N9 C33 128.4(3)
C33 N10 C37 117.6(3)
C38 N11 C39 126.4(3)
C39 N12 C43 117.2(3)
C2 C1 C6 118.9(4)
C2 C1 C7 120.7(3)
C6 C1 C7 120.4(3)
C1 C2 C3 119.8(4)
C4 C3 C2 120.9(4)
C5 C4 C3 119.8(4)
C4 C5 C6 119.5(4)
C5 C6 C1 121.2(4)
O1 C7 C1 111.5(3)
O2 C8 O1 125.1(3)
O2 C8 N1 126.1(3)
O1 C8 N1 108.8(3)
N2 C9 C10 122.8(3)
N2 C9 N1 112.3(3)
C10 C9 N1 124.9(3)
C11 C10 C9 117.4(3)
C10 C11 C12 120.5(3)
C13 C12 C11 117.3(3)
N2 C13 C12 123.3(3)
N2 C13 C14 114.4(3)
C12 C13 C14 122.4(3)
O3 C14 N3 124.5(3)
O3 C14 C13 122.7(3)
N3 C14 C13 112.7(3)
N4 C15 C16 123.0(3)
N4 C15 N3 113.8(3)
C16 C15 N3 123.1(3)
C17 C16 C15 118.5(3)
C16 C17 C18 119.3(3)
C19 C18 C17 118.5(3)
N4 C19 C18 123.2(3)
N4 C19 C20 117.0(3)
C18 C19 C20 119.7(3)
O4 C20 N5 125.1(3)
O4 C20 C19 120.8(3)
N5 C20 C19 114.1(3)
N6 C21 N5 112.5(3)
N6 C21 C22 122.8(3)
N5 C21 C22 124.6(3)
C23 C22 C21 118.1(3)
C22 C23 C24 120.2(3)
C25 C24 C23 117.7(3)
N6 C25 C24 123.5(3)
N6 C25 C26 115.8(3)
C24 C25 C26 120.7(3)
O5 C26 N7 124.8(3)
O5 C26 C25 122.1(3)
N7 C26 C25 113.0(3)
N8 C27 N7 112.7(3)
N8 C27 C28 122.9(3)
N7 C27 C28 124.5(3)
C29 C28 C27 117.9(3)
C28 C29 C30 119.9(3)
C31 C30 C29 117.9(3)
N8 C31 C30 123.3(3)
N8 C31 C32 116.0(3)
C30 C31 C32 120.6(3)
O6 C32 N9 124.6(3)
O6 C32 C31 122.1(3)
N9 C32 C31 113.3(3)
N10 C33 N9 114.2(3)
N10 C33 C34 123.1(3)
N9 C33 C34 122.7(3)
C35 C34 C33 117.7(3)
C36 C35 C34 119.9(3)
C35 C36 C37 118.4(3)
N10 C37 C36 123.3(3)
N10 C37 C38 117.4(3)
C36 C37 C38 119.4(3)
O7 C38 N11 123.6(3)
O7 C38 C37 121.9(3)
N11 C38 C37 114.6(3)
N12 C39 C40 123.7(3)
N12 C39 N11 114.4(3)
C40 C39 N11 121.8(3)
C41 C40 C39 117.1(3)
C40 C41 C42 120.1(3)
C43 C42 C41 117.9(3)
N12 C43 C42 123.8(3)
N12 C43 C44 118.0(3)
C42 C43 C44 118.1(3)
O8 C44 O9 123.8(3)
O8 C44 C43 123.3(3)
O9 C44 C43 112.8(3)

loop_
_geom_bond_atom_site_label_1
_geom_bond_atom_site_label_2
_geom_bond_distance
O1 C8 1.353(4)
O1 C7 1.456(4)
O2 C8 1.200(4)
O3 C14 1.231(4)
O4 C20 1.229(4)
O5 C26 1.222(4)
O6 C32 1.218(4)
O7 C38 1.221(4)
O8 C44 1.202(4)
O9 C44 1.335(4)
O9 C45 1.443(4)
N1 C8 1.364(4)
N1 C9 1.401(4)
N2 C9 1.321(4)
N2 C13 1.332(4)
N3 C14 1.366(4)
N3 C15 1.400(4)
N4 C15 1.338(4)
N4 C19 1.347(4)
N5 C20 1.355(4)
N5 C21 1.397(4)
N6 C21 1.329(4)
N6 C25 1.348(4)
N7 C26 1.358(4)
N7 C27 1.393(4)
N8 C27 1.328(4)
N8 C31 1.342(4)
N9 C32 1.371(4)
N9 C33 1.396(4)
N10 C33 1.328(4)
N10 C37 1.347(4)
N11 C38 1.368(4)
N11 C39 1.407(4)
N12 C39 1.329(4)
N12 C43 1.346(4)
C1 C2 1.382(5)
C1 C6 1.386(5)
C1 C7 1.499(5)
C2 C3 1.384(6)
C3 C4 1.376(7)
C4 C5 1.375(6)
C5 C6 1.383(5)
C9 C10 1.399(5)
C10 C11 1.376(5)
C11 C12 1.387(5)
C12 C13 1.381(5)
C13 C14 1.497(5)
C15 C16 1.395(5)
C16 C17 1.369(5)
C17 C18 1.389(5)
C18 C19 1.374(5)
C19 C20 1.506(5)
C21 C22 1.397(5)
C22 C23 1.378(5)
C23 C24 1.381(5)
C24 C25 1.381(5)
C25 C26 1.509(5)
C27 C28 1.396(5)
C28 C29 1.378(5)
C29 C30 1.386(5)
C30 C31 1.376(5)
C31 C32 1.496(5)
C33 C34 1.402(5)
C34 C35 1.378(5)
C35 C36 1.376(5)
C36 C37 1.375(5)
C37 C38 1.496(5)
C39 C40 1.404(5)
C40 C41 1.380(5)
C41 C42 1.391(5)
C42 C43 1.373(5)
C43 C44 1.495(5)

loop_
_geom_hbond_atom_site_label_D
_geom_hbond_atom_site_label_H
_geom_hbond_atom_site_label_A
_geom_hbond_distance_DH
_geom_hbond_distance_HA
_geom_hbond_distance_DA
_geom_hbond_angle_DHA
_geom_hbond_site_symmetry_A
O2W H2B O7 0.845(19) 2.11(2) 2.934(3) 167(4) 1_655
O2W H2A O1W 0.859(19) 1.972(19) 2.829(4) 176(4) .
O1W H1B O3 0.842(18) 2.023(19) 2.862(3) 174(4) 1_565
O1W H1A N12 0.856(18) 2.12(2) 2.907(4) 152(3) .
N11 H11N O1W 0.881(18) 2.34(2) 3.145(4) 152(3) .
N9 H9N N8 0.888(18) 2.13(3) 2.628(4) 115(3) .
N7 H7N N6 0.877(18) 2.13(3) 2.631(4) 116(3) .
N5 H5N N4 0.891(18) 2.13(3) 2.673(4) 118(3) .
N3 H3N O2W 0.875(18) 2.38(2) 3.227(4) 163(3) .
N3 H3N N2 0.875(18) 2.14(3) 2.593(4) 112(3) .
N1 H1N O2W 0.873(18) 2.40(2) 3.169(4) 147(3) .
